data_4024846
loop_
_publ_author_name
'Manas K. Ghorai'
'Dipti Shukla'
'Kalpataru Das'

_publ_section_title
;
Enantioselective Syntheses of Morpholines and Their Homologues via SN2-Type
Ring Opening of Aziridines and Azetidines with Haloalcohols
;
_journal_name_full 'Journal of Organic Chemistry'
_journal_page_first 7013
_journal_page_last 7022
_journal_paper_doi 10.1021/jo901297d
_journal_volume 74
_journal_year 2009
_chemical_formula_moiety 'C23 H23 N O3 S'
_chemical_formula_sum 'C184 H184 N8 O24 S8'
_chemical_formula_weight 393.49
_chemical_name_systematic
;
 ?
;
_space_group_IT_number 61
_symmetry_cell_setting orthorhombic
_symmetry_space_group_name_Hall '-P 2ac 2ab'
_symmetry_space_group_name_H-M 'P b c a'
_atom_sites_solution_hydrogens geom
_atom_sites_solution_primary direct
_atom_sites_solution_secondary difmap
_audit_creation_method SHELXL-97
_cell_angle_alpha 90.00
_cell_angle_beta 90.00
_cell_angle_gamma 90.00
_cell_formula_units_Z 8
_cell_length_a 9.986(5)
_cell_length_b 19.659(5)
_cell_length_c 20.658(5)
_cell_measurement_temperature 100(2)
_cell_volume 4055(2)
_computing_cell_refinement 'SAINT 6.45 ( Bruker, 2003)'
_computing_data_collection 'SMART 5.628 (Bruker, 2003)'
_computing_data_reduction 'SAINT 6.45  (Bruker, 2003)'
_computing_molecular_graphics 'Diamond 2.1e, Ortep'
_computing_structure_refinement 'SHELXL-97 (Sheldrick, 1997)'
_computing_structure_solution SIR-97
_diffrn_ambient_temperature 100(2)
_diffrn_measured_fraction_theta_full 0.993
_diffrn_measured_fraction_theta_max 0.993
_diffrn_measurement_device_type 'Bruker SMART APEX'
_diffrn_measurement_method /w-scans
_diffrn_radiation_monochromator graphite
_diffrn_radiation_probe x-ray
_diffrn_radiation_type MoK\a
_diffrn_radiation_wavelength 0.71069
_diffrn_reflns_av_R_equivalents 0.0587
_diffrn_reflns_av_sigmaI/netI 0.0462
_diffrn_reflns_limit_h_max 12
_diffrn_reflns_limit_h_min -13
_diffrn_reflns_limit_k_max 23
_diffrn_reflns_limit_k_min -26
_diffrn_reflns_limit_l_max 24
_diffrn_reflns_limit_l_min -27
_diffrn_reflns_number 25322
_diffrn_reflns_theta_full 28.36
_diffrn_reflns_theta_max 28.36
_diffrn_reflns_theta_min 2.07
_diffrn_source 'fine-focus sealed tube'
_exptl_absorpt_coefficient_mu 0.183
_exptl_absorpt_correction_T_max 0.986
_exptl_absorpt_correction_T_min 0.976
_exptl_absorpt_correction_type empirical
_exptl_crystal_density_diffrn 1.288
_exptl_crystal_density_method 'not measured'
_exptl_crystal_F_000 1664
_exptl_crystal_size_max 0.2
_exptl_crystal_size_mid 0.1
_exptl_crystal_size_min 0.08
_refine_diff_density_max 0.399
_refine_diff_density_min -0.184
_refine_diff_density_rms 0.045
_refine_ls_extinction_method none
_refine_ls_goodness_of_fit_ref 0.976
_refine_ls_hydrogen_treatment constr
_refine_ls_matrix_type full
_refine_ls_number_parameters 254
_refine_ls_number_reflns 5047
_refine_ls_number_restraints 0
_refine_ls_restrained_S_all 0.976
_refine_ls_R_factor_all 0.1385
_refine_ls_R_factor_gt 0.0586
_refine_ls_shift/su_max 0.020
_refine_ls_shift/su_mean 0.000
_refine_ls_structure_factor_coef Fsqd
_refine_ls_weighting_details 'calc w=1/[\s^2^(Fo^2^)+(0.0830P)^2^+0.0000P] where P=(Fo^2^+2Fc^2^)/3'
_refine_ls_weighting_scheme calc
_refine_ls_wR_factor_gt 0.1404
_refine_ls_wR_factor_ref 0.1829
_reflns_number_gt 2301
_reflns_number_total 5047
_reflns_threshold_expression >2sigma(I)
_cod_data_source_file jo901297d_si_003.cif
_cod_data_source_block 4jancm
_cod_depositor_comments
;
The following automatic conversions were performed:
'_symmetry_cell_setting' value 'Orthorhombic' changed to 'orthorhombic'
according to '/home/saulius/struct/CIF-dictionaries/cif_core.dic'
dictionary named 'cif_core.dic' version 2.4.1 from
2010-06-29.

'_exptl_absorpt_correction_type' value 'Empirical' changed to
'empirical' according to
'/home/saulius/struct/CIF-dictionaries/cif_core.dic' dictionary named
'cif_core.dic' version 2.4.1 from 2010-06-29.

Automatic conversion script
Id: cif_fix_enum 1527 2010-12-29 10:47:43Z saulius 
;
_cod_original_sg_symbol_H-M Pbca
_cod_database_code 4024846

loop_
_symmetry_equiv_pos_as_xyz
'x, y, z'
'-x+1/2, -y, z+1/2'
'x+1/2, -y+1/2, -z'
'-x, y+1/2, -z+1/2'
'-x, -y, -z'
'x-1/2, y, -z-1/2'
'-x-1/2, y-1/2, z'
'x, -y-1/2, z-1/2'

loop_
_atom_site_label
_atom_site_type_symbol
_atom_site_fract_x
_atom_site_fract_y
_atom_site_fract_z
_atom_site_U_iso_or_equiv
_atom_site_adp_type
_atom_site_occupancy
_atom_site_symmetry_multiplicity
_atom_site_calc_flag
_atom_site_refinement_flags
_atom_site_disorder_assembly
_atom_site_disorder_group
S1 S -0.07806(7) -0.12808(3) -0.41900(3) 0.0703(3) Uani 1 1 d . . .
O1 O -0.04011(17) -0.12110(7) -0.20538(7) 0.0665(5) Uani 1 1 d . . .
O2 O -0.13203(19) -0.19255(9) -0.43743(7) 0.0841(6) Uani 1 1 d . . .
O3 O -0.13686(19) -0.06630(9) -0.44219(8) 0.0856(6) Uani 1 1 d . . .
N1 N -0.0885(2) -0.12496(9) -0.33909(9) 0.0621(5) Uani 1 1 d . . .
C1 C -0.0474(2) -0.18679(12) -0.30395(10) 0.0641(6) Uani 1 1 d . . .
H1A H 0.0492 -0.1916 -0.3054 0.077 Uiso 1 1 calc R . .
H1B H -0.0872 -0.2266 -0.3240 0.077 Uiso 1 1 calc R . .
C2 C -0.0940(2) -0.18082(12) -0.23404(10) 0.0630(6) Uani 1 1 d . . .
H2 H -0.1919 -0.1776 -0.2335 0.076 Uiso 1 1 calc R . .
C3 C -0.0810(2) -0.06073(12) -0.23833(10) 0.0639(6) Uani 1 1 d . . .
H3 H -0.1789 -0.0577 -0.2371 0.077 Uiso 1 1 calc R . .
C4 C -0.0359(3) -0.06297(12) -0.30847(10) 0.0634(6) Uani 1 1 d . . .
H4A H -0.0687 -0.0232 -0.3312 0.076 Uiso 1 1 calc R . .
H4B H 0.0611 -0.0628 -0.3106 0.076 Uiso 1 1 calc R . .
C5 C -0.0525(3) -0.24064(12) -0.19365(10) 0.0640(7) Uani 1 1 d . . .
C6 C -0.1338(3) -0.29717(14) -0.19050(12) 0.0890(9) Uani 1 1 d . . .
H6 H -0.2123 -0.2985 -0.2147 0.107 Uiso 1 1 calc R . .
C7 C -0.1000(4) -0.35230(16) -0.15160(16) 0.1030(11) Uani 1 1 d . . .
H7 H -0.1554 -0.3903 -0.1500 0.124 Uiso 1 1 calc R . .
C8 C 0.0146(4) -0.35045(17) -0.11576(15) 0.0954(10) Uani 1 1 d . . .
H8 H 0.0366 -0.3869 -0.0891 0.114 Uiso 1 1 calc R . .
C9 C 0.0976(3) -0.29485(16) -0.11909(12) 0.0860(9) Uani 1 1 d . . .
H9 H 0.1760 -0.2938 -0.0948 0.103 Uiso 1 1 calc R . .
C10 C 0.0650(3) -0.24085(13) -0.15817(12) 0.0725(7) Uani 1 1 d . . .
H10 H 0.1228 -0.2039 -0.1608 0.087 Uiso 1 1 calc R . .
C11 C -0.0233(3) -0.00025(12) -0.20378(11) 0.0627(6) Uani 1 1 d . . .
C12 C 0.0913(3) -0.00548(13) -0.16682(12) 0.0720(7) Uani 1 1 d . . .
H12 H 0.1336 -0.0474 -0.1625 0.086 Uiso 1 1 calc R . .
C13 C 0.1436(3) 0.05104(14) -0.13616(12) 0.0806(8) Uani 1 1 d . . .
H13 H 0.2202 0.0469 -0.1109 0.097 Uiso 1 1 calc R . .
C14 C 0.0830(3) 0.11312(15) -0.14295(15) 0.0889(9) Uani 1 1 d . . .
H14 H 0.1184 0.1511 -0.1224 0.107 Uiso 1 1 calc R . .
C15 C -0.0294(4) 0.11898(14) -0.17995(17) 0.1009(10) Uani 1 1 d . . .
H15 H -0.0705 0.1611 -0.1848 0.121 Uiso 1 1 calc R . .
C16 C -0.0825(3) 0.06238(14) -0.21025(14) 0.0862(8) Uani 1 1 d . . .
H16 H -0.1594 0.0668 -0.2353 0.103 Uiso 1 1 calc R . .
C17 C 0.0931(3) -0.12659(12) -0.43767(10) 0.0626(7) Uani 1 1 d . . .
C18 C 0.1661(3) -0.18641(13) -0.44094(10) 0.0716(7) Uani 1 1 d . . .
H18 H 0.1234 -0.2279 -0.4347 0.086 Uiso 1 1 calc R . .
C19 C 0.3017(3) -0.18481(14) -0.45340(10) 0.0731(7) Uani 1 1 d . . .
H19 H 0.3494 -0.2254 -0.4559 0.088 Uiso 1 1 calc R . .
C20 C 0.3672(3) -0.12400(16) -0.46224(11) 0.0757(8) Uani 1 1 d . . .
C21 C 0.2939(4) -0.06489(15) -0.45873(12) 0.0847(8) Uani 1 1 d . . .
H21 H 0.3372 -0.0235 -0.4646 0.102 Uiso 1 1 calc R . .
C22 C 0.1576(3) -0.06523(13) -0.44673(12) 0.0774(8) Uani 1 1 d . . .
H22 H 0.1101 -0.0246 -0.4448 0.093 Uiso 1 1 calc R . .
C23 C 0.5164(3) -0.12208(15) -0.47558(15) 0.1018(10) Uani 1 1 d . . .
H23A H 0.5543 -0.1661 -0.4674 0.153 Uiso 1 1 calc R . .
H23B H 0.5580 -0.0891 -0.4478 0.153 Uiso 1 1 calc R . .
H23C H 0.5314 -0.1098 -0.5200 0.153 Uiso 1 1 calc R . .

loop_
_atom_site_aniso_label
_atom_site_aniso_U_11
_atom_site_aniso_U_22
_atom_site_aniso_U_33
_atom_site_aniso_U_23
_atom_site_aniso_U_13
_atom_site_aniso_U_12
S1 0.0763(5) 0.0850(5) 0.0494(4) -0.0005(3) -0.0081(3) 0.0007(4)
O1 0.0809(12) 0.0679(11) 0.0508(9) -0.0015(8) -0.0004(8) -0.0028(8)
O2 0.0923(14) 0.0973(13) 0.0626(10) -0.0124(9) -0.0130(9) -0.0180(10)
O3 0.0893(14) 0.1025(13) 0.0650(10) 0.0150(9) -0.0131(10) 0.0218(10)
N1 0.0707(14) 0.0672(13) 0.0485(11) 0.0001(9) -0.0032(9) 0.0003(10)
C1 0.0705(17) 0.0667(15) 0.0550(14) -0.0034(11) -0.0018(11) -0.0041(12)
C2 0.0622(16) 0.0697(15) 0.0571(14) -0.0011(11) 0.0010(11) -0.0071(12)
C3 0.0640(16) 0.0700(16) 0.0578(14) -0.0039(12) -0.0004(12) 0.0072(13)
C4 0.0721(17) 0.0639(15) 0.0542(14) 0.0021(11) -0.0003(12) 0.0014(12)
C5 0.0757(18) 0.0695(16) 0.0470(13) 0.0036(11) 0.0030(12) -0.0041(13)
C6 0.099(2) 0.092(2) 0.0765(18) 0.0164(15) -0.0184(16) -0.0204(17)
C7 0.130(3) 0.092(2) 0.087(2) 0.0227(17) -0.011(2) -0.024(2)
C8 0.124(3) 0.094(2) 0.0677(19) 0.0119(15) 0.0021(19) 0.013(2)
C9 0.088(2) 0.103(2) 0.0674(18) 0.0033(16) -0.0068(15) 0.0127(19)
C10 0.0731(19) 0.0831(18) 0.0614(15) -0.0032(14) 0.0028(13) 0.0012(15)
C11 0.0649(17) 0.0685(17) 0.0546(14) -0.0063(11) 0.0039(12) 0.0008(13)
C12 0.0757(19) 0.0756(17) 0.0647(15) -0.0069(13) -0.0002(14) 0.0067(14)
C13 0.079(2) 0.087(2) 0.0762(17) -0.0091(15) -0.0124(14) -0.0019(16)
C14 0.092(2) 0.080(2) 0.096(2) -0.0186(15) -0.0087(18) -0.0115(17)
C15 0.105(3) 0.071(2) 0.127(3) -0.0116(17) -0.026(2) 0.0051(17)
C16 0.085(2) 0.0733(19) 0.100(2) -0.0039(15) -0.0205(16) 0.0066(16)
C17 0.0789(18) 0.0669(16) 0.0421(12) -0.0009(11) -0.0038(11) 0.0010(14)
C18 0.087(2) 0.0709(17) 0.0565(14) -0.0051(12) -0.0078(14) -0.0023(15)
C19 0.084(2) 0.0794(19) 0.0557(14) -0.0049(12) -0.0054(14) 0.0135(16)
C20 0.082(2) 0.096(2) 0.0485(13) 0.0079(14) -0.0015(13) 0.0022(18)
C21 0.099(3) 0.080(2) 0.0747(18) 0.0159(14) 0.0086(17) -0.0131(18)
C22 0.092(2) 0.0698(18) 0.0705(17) 0.0095(13) 0.0066(15) 0.0064(15)
C23 0.086(2) 0.140(3) 0.079(2) 0.0081(17) 0.0042(17) -0.0025(19)

loop_
_atom_type_symbol
_atom_type_description
_atom_type_scat_dispersion_real
_atom_type_scat_dispersion_imag
_atom_type_scat_source
C C 0.0030 0.0020 'International Tables Vol C Tables 4.2.6.8 and 6.1.1.4'
H H 0.0000 0.0000 'International Tables Vol C Tables 4.2.6.8 and 6.1.1.4'
N N 0.0060 0.0030 'International Tables Vol C Tables 4.2.6.8 and 6.1.1.4'
O O 0.0110 0.0060 'International Tables Vol C Tables 4.2.6.8 and 6.1.1.4'
S S 0.1250 0.1230 'International Tables Vol C Tables 4.2.6.8 and 6.1.1.4'

loop_
_geom_angle_atom_site_label_1
_geom_angle_atom_site_label_2
_geom_angle_atom_site_label_3
_geom_angle
_geom_angle_site_symmetry_1
_geom_angle_site_symmetry_3
_geom_angle_publ_flag
O2 S1 O3 120.57(12) . . ?
O2 S1 N1 105.96(10) . . ?
O3 S1 N1 106.05(10) . . ?
O2 S1 C17 108.91(12) . . ?
O3 S1 C17 108.19(12) . . ?
N1 S1 C17 106.27(10) . . ?
C2 O1 C3 112.32(18) . . ?
C4 N1 C1 111.87(18) . . ?
C4 N1 S1 115.95(14) . . ?
C1 N1 S1 116.30(14) . . ?
N1 C1 C2 108.59(18) . . ?
N1 C1 H1A 110.0 . . ?
C2 C1 H1A 110.0 . . ?
N1 C1 H1B 110.0 . . ?
C2 C1 H1B 110.0 . . ?
H1A C1 H1B 108.4 . . ?
O1 C2 C5 108.15(19) . . ?
O1 C2 C1 110.08(18) . . ?
C5 C2 C1 112.52(19) . . ?
O1 C2 H2 108.7 . . ?
C5 C2 H2 108.7 . . ?
C1 C2 H2 108.7 . . ?
O1 C3 C11 108.77(19) . . ?
O1 C3 C4 110.24(18) . . ?
C11 C3 C4 111.3(2) . . ?
O1 C3 H3 108.8 . . ?
C11 C3 H3 108.8 . . ?
C4 C3 H3 108.8 . . ?
N1 C4 C3 109.20(19) . . ?
N1 C4 H4A 109.8 . . ?
C3 C4 H4A 109.8 . . ?
N1 C4 H4B 109.8 . . ?
C3 C4 H4B 109.8 . . ?
H4A C4 H4B 108.3 . . ?
C6 C5 C10 118.2(2) . . ?
C6 C5 C2 119.7(2) . . ?
C10 C5 C2 122.1(2) . . ?
C5 C6 C7 120.9(3) . . ?
C5 C6 H6 119.6 . . ?
C7 C6 H6 119.6 . . ?
C8 C7 C6 119.8(3) . . ?
C8 C7 H7 120.1 . . ?
C6 C7 H7 120.1 . . ?
C7 C8 C9 120.0(3) . . ?
C7 C8 H8 120.0 . . ?
C9 C8 H8 120.0 . . ?
C10 C9 C8 120.1(3) . . ?
C10 C9 H9 119.9 . . ?
C8 C9 H9 119.9 . . ?
C9 C10 C5 121.0(3) . . ?
C9 C10 H10 119.5 . . ?
C5 C10 H10 119.5 . . ?
C16 C11 C12 118.6(2) . . ?
C16 C11 C3 119.9(2) . . ?
C12 C11 C3 121.5(2) . . ?
C11 C12 C13 120.5(2) . . ?
C11 C12 H12 119.8 . . ?
C13 C12 H12 119.8 . . ?
C14 C13 C12 120.2(3) . . ?
C14 C13 H13 119.9 . . ?
C12 C13 H13 119.9 . . ?
C15 C14 C13 119.8(3) . . ?
C15 C14 H14 120.1 . . ?
C13 C14 H14 120.1 . . ?
C14 C15 C16 120.1(3) . . ?
C14 C15 H15 119.9 . . ?
C16 C15 H15 119.9 . . ?
C11 C16 C15 120.9(3) . . ?
C11 C16 H16 119.6 . . ?
C15 C16 H16 119.6 . . ?
C22 C17 C18 119.3(3) . . ?
C22 C17 S1 120.0(2) . . ?
C18 C17 S1 120.7(2) . . ?
C19 C18 C17 120.5(3) . . ?
C19 C18 H18 119.8 . . ?
C17 C18 H18 119.8 . . ?
C20 C19 C18 120.8(3) . . ?
C20 C19 H19 119.6 . . ?
C18 C19 H19 119.6 . . ?
C21 C20 C19 118.3(3) . . ?
C21 C20 C23 120.8(3) . . ?
C19 C20 C23 120.9(3) . . ?
C20 C21 C22 121.9(3) . . ?
C20 C21 H21 119.0 . . ?
C22 C21 H21 119.0 . . ?
C17 C22 C21 119.2(3) . . ?
C17 C22 H22 120.4 . . ?
C21 C22 H22 120.4 . . ?
C20 C23 H23A 109.5 . . ?
C20 C23 H23B 109.5 . . ?
H23A C23 H23B 109.5 . . ?
C20 C23 H23C 109.5 . . ?
H23A C23 H23C 109.5 . . ?
H23B C23 H23C 109.5 . . ?

loop_
_geom_bond_atom_site_label_1
_geom_bond_atom_site_label_2
_geom_bond_distance
_geom_bond_site_symmetry_2
_geom_bond_publ_flag
S1 O2 1.4288(17) . ?
S1 O3 1.4316(17) . ?
S1 N1 1.6552(19) . ?
S1 C17 1.752(3) . ?
O1 C2 1.421(2) . ?
O1 C3 1.428(2) . ?
N1 C4 1.470(3) . ?
N1 C1 1.474(3) . ?
C1 C2 1.522(3) . ?
C1 H1A 0.9700 . ?
C1 H1B 0.9700 . ?
C2 C5 1.500(3) . ?
C2 H2 0.9800 . ?
C3 C11 1.501(3) . ?
C3 C4 1.518(3) . ?
C3 H3 0.9800 . ?
C4 H4A 0.9700 . ?
C4 H4B 0.9700 . ?
C5 C6 1.378(3) . ?
C5 C10 1.384(3) . ?
C6 C7 1.391(4) . ?
C6 H6 0.9300 . ?
C7 C8 1.364(4) . ?
C7 H7 0.9300 . ?
C8 C9 1.373(4) . ?
C8 H8 0.9300 . ?
C9 C10 1.373(3) . ?
C9 H9 0.9300 . ?
C10 H10 0.9300 . ?
C11 C16 1.372(3) . ?
C11 C12 1.380(3) . ?
C12 C13 1.382(3) . ?
C12 H12 0.9300 . ?
C13 C14 1.369(3) . ?
C13 H13 0.9300 . ?
C14 C15 1.363(4) . ?
C14 H14 0.9300 . ?
C15 C16 1.382(3) . ?
C15 H15 0.9300 . ?
C16 H16 0.9300 . ?
C17 C22 1.380(3) . ?
C17 C18 1.386(3) . ?
C18 C19 1.378(4) . ?
C18 H18 0.9300 . ?
C19 C20 1.375(3) . ?
C19 H19 0.9300 . ?
C20 C21 1.376(4) . ?
C20 C23 1.515(4) . ?
C21 C22 1.383(4) . ?
C21 H21 0.9300 . ?
C22 H22 0.9300 . ?
C23 H23A 0.9600 . ?
C23 H23B 0.9600 . ?
C23 H23C 0.9600 . ?

loop_
_cod_related_entry_id
_cod_related_entry_database
_cod_related_entry_code
1 ChemSpider 4176841
